data_7222850
loop_
_publ_author_name
'Hulliger, F.'

_publ_section_title
;
 On the Rare-Earth Pnigochalcogenides Ln As Se
;
_journal_name_full
;
Zeitschrift fuer Naturforschung, Teil B. Anorganische Chemie, Organische 
Chemie (33,1978-41,1986)
;
_journal_page_first 463
_journal_page_last 469
_journal_volume 36
_journal_year 1981
_chemical_formula_sum 'As Nd Se'
_chemical_name_systematic 'Nd As Se'
_space_group_IT_number 14
_symmetry_space_group_name_Hall '-P 2n'
_symmetry_space_group_name_H-M 'P 1 1 21/n'
_cell_angle_alpha 90
_cell_angle_beta 90
_cell_angle_gamma 90
_cell_formula_units_Z 4
_cell_length_a 4.0358
_cell_length_b 4.0363
_cell_length_c 17.645
_cell_volume 287.432
_citation_journal_id_ASTM ZNBAD2
_cod_data_source_file Hulliger_ZNBAD2_1981_1314.cif
_cod_data_source_block As1Nd1Se1
_cod_original_cell_volume 287.4318
_cod_original_sg_symbol_Hall '-P 2ybc (z,x-z,y)'
_cod_original_formula_sum 'As1 Nd1 Se1'
_cod_database_code 7222850

loop_
_symmetry_equiv_pos_as_xyz
x,y,z
-x+1/2,-y+1/2,z+1/2
-x,-y,-z
x-1/2,y-1/2,-z-1/2

loop_
_atom_site_label
_atom_site_type_symbol
_atom_site_fract_x
_atom_site_fract_y
_atom_site_fract_z
_atom_site_occupancy
_atom_site_U_iso_or_equiv
Se1 Se 0.248 0.7465 0.18591 1 0.0
As1 As 0.2362 0.2638 -3e-05 1.014 0.0
Nd1 Nd 0.2454 0.7444 0.35971 1 0.0
